data_7027982
loop_
_publ_author_name
'MacGlashan, Graham S.'
'Andreev, Yuri G.'
'Bruce, Peter G.'

_publ_contact_author
;
      Prof. Peter G. Bruce
    School of Chemistry
    The Purdie Building 
    University of St Andrews 
    Fife 
    KY16 9ST 
    Scotland 
;
_publ_section_title
;
 Structure of the polymer--salt co-ordination complex [(CH2CH2O)n]&#x2236;
 KCF3SO3, obtained from powder diffraction data
;
_journal_issue 6
_journal_name_full 'Journal of the Chemical Society, Dalton Transactions'
_journal_page_first 1073
_journal_paper_doi 10.1039/a708633d
_journal_year 1998
_chemical_formula_sum 'C3 H4 F3 K4 O4 S'
_chemical_formula_weight 232.21
_chemical_name_systematic
;
Poly Ethyleneoxide Potassium Triflouromethane Sulphonate
;
_space_group_IT_number 14
_symmetry_cell_setting monoclinic
_symmetry_space_group_name_Hall '-P 2ybc'
_symmetry_space_group_name_H-M 'P 1 21/c 1'
_audit_creation_date 98-03-20
_audit_creation_method from_xtal_archive_file_using_notepad
_cell_angle_alpha 90
_cell_angle_beta 89.28(1)
_cell_angle_gamma 90
_cell_formula_units_Z 4
_cell_length_a 9.981(1)
_cell_length_b 13.436(2)
_cell_length_c 5.933(1)
_cell_measurement_reflns_used 23
_cell_measurement_temperature 293
_cell_measurement_theta_max 40
_cell_measurement_theta_min 5
_cell_volume 795.6(2)
_computing_cell_refinement 'Treor (Werner)'
_computing_data_collection 'Stoe Stadi-p software - Vax'
_computing_structure_refinement 'GSAS (Larson & Von Dreel)'
_diffrn_ambient_temperature 293
_diffrn_measurement_device 'STOE Darmstadt Stadi-p'
_diffrn_radiation_source 'X-ray tube'
_diffrn_radiation_type 'Cu K\a'
_diffrn_radiation_wavelength 1.5418
_diffrn_reflns_limit_h_max 6
_diffrn_reflns_limit_h_min 0
_diffrn_reflns_limit_k_max 9
_diffrn_reflns_limit_k_min 0
_diffrn_reflns_limit_l_max 4
_diffrn_reflns_limit_l_min -3
_diffrn_reflns_number 250
_refine_ls_goodness_of_fit_all 1.94
_refine_ls_number_constraints 39
_refine_ls_number_parameters 60
_refine_ls_number_reflns 250
_refine_ls_number_restraints 0
_refine_ls_R_factor_all .060
_refine_ls_wR_factor_all .079
_reflns_limit_h_max 6
_reflns_limit_h_min 0
_reflns_limit_k_max 9
_reflns_limit_k_min 0
_reflns_limit_l_max 4
_reflns_limit_l_min -3
_reflns_number_total 250
_cod_data_source_file d708633sup1.cif
_cod_data_source_block TOZ
_cod_original_cell_volume 795.6(1)
_cod_original_sg_symbol_H-M 'P 21/c'
_cod_original_formula_sum 'K4 C3 H4 O4 F3 S1'
_cod_database_code 7027982

loop_
_symmetry_equiv_pos_as_xyz
+x,+y,+z
-x,1/2+y,1/2-z
-x,-y,-z
x,1/2-y,1/2+z

loop_
_atom_site_label
_atom_site_fract_x
_atom_site_fract_y
_atom_site_fract_z
_atom_site_U_iso_or_equiv
_atom_site_thermal_displace_type
_atom_site_calc_flag
K1 0.527(1) 0.382(1) 0.252(3) 0.066(4) Uiso ?
S1 0.6930(9) 0.0760(8) 0.252(3) 0.20(1) Uiso ?
C1 0.879(1) 0.106(1) 0.277(3) 0.04(2) Uiso ?
F1 0.939(2) 0.016(1) 0.295(5) 0.142(8) Uiso ?
F2 0.910(2) 0.155(2) 0.083(3) 0.142(8) Uiso ?
F3 0.885(2) 0.162(2) 0.468(3) 0.142(8) Uiso ?
O1 0.663(2) 0.006(3) 0.431(5) 0.16(1) Uiso ?
O2 0.622(2) 0.169(1) 0.285(8) 0.16(1) Uiso ?
O3 0.675(2) 0.036(3) 0.029(4) 0.16(1) Uiso ?
O4 0.351(2) 0.229(3) 0.098(5) 0.06(2) Uiso ?
C2 0.298(2) 0.1686(5) 0.277(9) 0.04(2) Uiso ?
C3 0.242(2) 0.237(3) 0.464(5) 0.04(2) Uiso ?
H1 0.227(3) 0.130(2) 0.22(1) 0.088 Uiso calc
H2 0.366(3) 0.128(2) 0.33(1) 0.088 Uiso calc
H3 0.182(3) 0.203(6) 0.559(7) 0.088 Uiso calc
H4 0.202(4) 0.294(3) 0.398(7) 0.088 Uiso calc

loop_
_geom_angle_atom_site_label_1
_geom_angle_atom_site_label_2
_geom_angle_atom_site_label_3
_geom_angle
_geom_angle_publ_flag
C1 S1 O1 106.1(7) yes
F1 C1 F2 113.3(9) yes
C2 C1 H1 109.7(13) yes
C1 S1 O2 106.1(7) yes
F1 C1 F3 113.5(9) yes
C2 C1 H2 111.1(13) yes
C1 S1 O3 106.5(7) yes
F2 C1 F3 115.9(9) yes
C1 C2 H3 111.3(13) yes
C1 C2 H4 109.5(13) yes
O1 S1 O2 111.1(8) yes
O4 C2 C3 109.0(6) yes
O1 S1 O3 114.0(8) yes
O4 C3 C2 109.0(6) yes
H1 C2 H2 111.0(15) yes
O2 S1 O3 112.4(9) yes
C3 O4 C2 108.6(6) yes
H3 C3 H4 111.4(15) yes
S1 C1 F1 104.1(7) yes
O4 C2 H1 107.4(13) yes
S1 C1 F2 104.4(7) yes
O4 C2 H2 108.6(13) yes
S1 C1 F3 103.9(7) yes
O4 C3 H3 107.5(13) yes
O4 C3 H4 111.3(13) yes

loop_
_geom_bond_atom_site_label_1
_geom_bond_atom_site_label_2
_geom_bond_distance
_geom_bond_publ_flag
S1 C1 1.909(8) yes
S1 O1 1.444(9) yes
S1 O2 1.450(9) yes
S1 O3 1.442(9) yes
C1 F1 1.361(8) yes
C1 F2 1.353(8) yes
C1 F3 1.357(8) yes
K1 O1 2.76(3) yes
K1 O1 2.77(4) yes
K1 O2 3.00(5) yes
K1 O2 3.012(2) yes
K1 O3 2.49(4) yes
K1 O4 2.86(3) yes
K1 O4 3.07(3) yes
O4 C2 1.429(7) yes
O4 C3 1.430(5) yes
C2 H1 0.95(1) yes
C2 H2 0.94(1) yes
C3 H3 0.94(1) yes
C3 H4 0.95(1) yes
C2 C3 1.538(7) yes
